data_2226466
loop_
_publ_author_name
'Roopan, S. Mohana'
'Khan, F. Nawaz'
'Kumar, Rajesh'
'Hathwar, Venkatesha R.'
'Akkurt, Mehmet'

_publ_section_title
;
 (2-Chloro-8-methylquinolin-3-yl)methanol
;
_journal_coeditor_code HB5470
_journal_issue 7
_journal_name_full 'Acta Crystallographica Section E'
_journal_page_first o1543
_journal_paper_doi 10.1107/S1600536810020490
_journal_volume 66
_journal_year 2010
_chemical_formula_iupac 'C11 H10 Cl N O'
_chemical_formula_moiety 'C11 H10 Cl N O'
_chemical_formula_sum 'C11 H10 Cl N O'
_chemical_formula_weight 207.65
_chemical_name_systematic
;
(2-Chloro-8-methylquinolin-3-yl)methanol
;
_space_group_IT_number 14
_symmetry_cell_setting monoclinic
_symmetry_space_group_name_Hall '-P 2ybc'
_symmetry_space_group_name_H-M 'P 1 21/c 1'
_atom_sites_solution_hydrogens geom
_atom_sites_solution_primary direct
_atom_sites_solution_secondary difmap
_cell_angle_alpha 90
_cell_angle_beta 103.6120(10)
_cell_angle_gamma 90
_cell_formula_units_Z 4
_cell_length_a 14.963(2)
_cell_length_b 4.6320(10)
_cell_length_c 14.469(2)
_cell_measurement_reflns_used 972
_cell_measurement_temperature 290(2)
_cell_measurement_theta_max 20.54
_cell_measurement_theta_min 1.98
_cell_volume 974.7(3)
_computing_cell_refinement 'CrysAlis Pro CCD (Oxford Diffraction, 2009)'
_computing_data_collection 'CrysAlis Pro CCD (Oxford Diffraction, 2009)'
_computing_data_reduction 'CrysAlis Pro RED (Oxford Diffraction, 2009)'
_computing_molecular_graphics 'ORTEP-3 (Farrugia, 1997)'
_computing_publication_material 'WinGX (Farrugia, 1999)'
_computing_structure_refinement 'SHELXL97 (Sheldrick, 2008)'
_computing_structure_solution 'SHELXS97 (Sheldrick, 2008)'
_diffrn_ambient_temperature 290(2)
_diffrn_measured_fraction_theta_full 0.998
_diffrn_measured_fraction_theta_max 0.998
_diffrn_measurement_device_type 'Oxford Xcalibur Eos(Nova) CCD detector'
_diffrn_measurement_method '\w scans'
_diffrn_radiation_monochromator graphite
_diffrn_radiation_source 'Enhance (Mo) X-ray Source'
_diffrn_radiation_type MoK\a
_diffrn_radiation_wavelength 0.71073
_diffrn_reflns_av_R_equivalents 0.1667
_diffrn_reflns_av_sigmaI/netI 0.1402
_diffrn_reflns_limit_h_max 17
_diffrn_reflns_limit_h_min -17
_diffrn_reflns_limit_k_max 5
_diffrn_reflns_limit_k_min -5
_diffrn_reflns_limit_l_max 17
_diffrn_reflns_limit_l_min -17
_diffrn_reflns_number 7607
_diffrn_reflns_reduction_process
;
;
_diffrn_reflns_theta_full 24.99
_diffrn_reflns_theta_max 24.99
_diffrn_reflns_theta_min 2.90
_exptl_absorpt_coefficient_mu 0.354
_exptl_absorpt_correction_T_max 0.962
_exptl_absorpt_correction_T_min 0.871
_exptl_absorpt_correction_type multi-scan
_exptl_absorpt_process_details '(CrysAlis Pro RED; Oxford Diffraction, 2009)'
_exptl_crystal_colour colourless
_exptl_crystal_density_diffrn 1.415
_exptl_crystal_density_method 'Not Measured'
_exptl_crystal_description plate
_exptl_crystal_F_000 432
_exptl_crystal_size_max 0.40
_exptl_crystal_size_mid 0.24
_exptl_crystal_size_min 0.11
_refine_diff_density_max 0.231
_refine_diff_density_min -0.233
_refine_ls_extinction_method none
_refine_ls_goodness_of_fit_ref 0.847
_refine_ls_hydrogen_treatment constr
_refine_ls_matrix_type full
_refine_ls_number_parameters 129
_refine_ls_number_reflns 1723
_refine_ls_number_restraints 0
_refine_ls_restrained_S_all 0.847
_refine_ls_R_factor_all 0.1449
_refine_ls_R_factor_gt 0.0606
_refine_ls_shift/su_max 0.000
_refine_ls_shift/su_mean 0.000
_refine_ls_structure_factor_coef Fsqd
_refine_ls_weighting_details 'calc w=1/[\s^2^(Fo^2^)+(0.0492P)^2^]         where P=(Fo^2^+2Fc^2^)/3'
_refine_ls_weighting_scheme calc
_refine_ls_wR_factor_gt 0.1174
_refine_ls_wR_factor_ref 0.1351
_reflns_number_gt 790
_reflns_number_total 1723
_reflns_threshold_expression I>2\s(I)
_cod_data_source_file hb5470.cif
_cod_data_source_block I
_cod_original_sg_symbol_H-M 'P 21/c'
_cod_database_code 2226466
_cod_database_fobs_code 2226466

loop_
_symmetry_equiv_pos_site_id
_symmetry_equiv_pos_as_xyz
1 x,y,z
2 -x,1/2+y,1/2-z
3 -x,-y,-z
4 x,1/2-y,1/2+z

loop_
_atom_site_aniso_label
_atom_site_aniso_U_11
_atom_site_aniso_U_22
_atom_site_aniso_U_33
_atom_site_aniso_U_12
_atom_site_aniso_U_13
_atom_site_aniso_U_23
Cl1 0.0614(8) 0.0749(9) 0.0457(7) 0.0113(7) 0.0170(6) 0.0132(6)
O1 0.060(2) 0.0369(17) 0.078(2) 0.0016(16) 0.0457(18) -0.0011(16)
N1 0.042(2) 0.035(2) 0.0375(19) -0.0031(18) 0.0153(17) -0.0004(17)
C1 0.044(3) 0.031(2) 0.037(2) -0.007(2) 0.013(2) -0.0008(19)
C2 0.040(3) 0.028(2) 0.037(2) -0.005(2) 0.015(2) -0.003(2)
C3 0.044(3) 0.043(3) 0.039(2) -0.009(2) 0.023(2) -0.006(2)
C4 0.051(3) 0.052(3) 0.042(3) -0.010(3) 0.016(2) 0.000(2)
C5 0.053(3) 0.063(3) 0.047(3) -0.004(3) 0.007(2) 0.012(2)
C6 0.038(3) 0.051(3) 0.071(3) -0.001(2) 0.010(3) 0.011(3)
C7 0.037(3) 0.044(3) 0.048(3) -0.006(2) 0.012(2) 0.002(2)
C8 0.037(2) 0.036(2) 0.038(2) -0.007(2) 0.012(2) -0.002(2)
C9 0.043(3) 0.036(2) 0.034(2) -0.007(2) 0.014(2) -0.003(2)
C10 0.046(3) 0.038(2) 0.053(3) -0.004(2) 0.024(2) -0.002(2)
C11 0.050(3) 0.069(3) 0.063(3) 0.010(3) 0.024(2) -0.006(3)

loop_
_atom_site_type_symbol
_atom_site_label
_atom_site_fract_x
_atom_site_fract_y
_atom_site_fract_z
_atom_site_U_iso_or_equiv
_atom_site_thermal_displace_type
_atom_site_calc_flag
_atom_site_refinement_flags
_atom_site_occupancy
Cl Cl1 0.13301(8) 0.6900(2) -0.03546(7) 0.0599(5) Uani . . 1.000
O O1 0.0342(2) 0.8800(5) 0.2237(2) 0.0534(11) Uani . . 1.000
N N1 0.2487(2) 0.3588(7) 0.0784(2) 0.0372(11) Uani . . 1.000
C C1 0.1808(3) 0.5392(8) 0.0749(2) 0.0368(14) Uani . . 1.000
C C2 0.1436(3) 0.6216(7) 0.1526(3) 0.0340(14) Uani . . 1.000
C C3 0.1835(3) 0.4990(8) 0.2376(3) 0.0398(16) Uani . . 1.000
C C4 0.2981(3) 0.1674(9) 0.3335(3) 0.0475(17) Uani . . 1.000
C C5 0.3681(3) -0.0242(10) 0.3370(3) 0.0551(17) Uani . . 1.000
C C6 0.3985(3) -0.0855(9) 0.2554(3) 0.0538(17) Uani . . 1.000
C C7 0.3611(3) 0.0351(9) 0.1686(3) 0.0427(17) Uani . . 1.000
C C8 0.2875(3) 0.2323(8) 0.1643(3) 0.0365(12) Uani . . 1.000
C C9 0.2566(3) 0.3003(8) 0.2465(3) 0.0369(14) Uani . . 1.000
C C10 0.0635(3) 0.8293(8) 0.1397(3) 0.0436(16) Uani . . 1.000
C C11 0.3954(3) -0.0328(10) 0.0817(3) 0.0589(17) Uani . . 1.000
H H1O 0.00970 0.73400 0.23830 0.0800 Uiso calc R 1.000
H H3 0.16230 0.54700 0.29100 0.0480 Uiso calc R 1.000
H H4 0.27790 0.20970 0.38810 0.0570 Uiso calc R 1.000
H H5 0.39560 -0.11390 0.39410 0.0660 Uiso calc R 1.000
H H6 0.44670 -0.21540 0.26010 0.0640 Uiso calc R 1.000
H H10A 0.08110 1.01170 0.11630 0.0520 Uiso calc R 1.000
H H10B 0.01230 0.75250 0.09200 0.0520 Uiso calc R 1.000
H H11A 0.44600 -0.16520 0.09810 0.0880 Uiso calc R 1.000
H H11B 0.41540 0.14190 0.05710 0.0880 Uiso calc R 1.000
H H11C 0.34680 -0.11840 0.03440 0.0880 Uiso calc R 1.000

loop_
_atom_type_symbol
_atom_type_description
_atom_type_scat_dispersion_real
_atom_type_scat_dispersion_imag
_atom_type_scat_source
O O 0.0106 0.0060 'International Tables Vol C Tables 4.2.6.8 and 6.1.1.4'
N N 0.0061 0.0033 'International Tables Vol C Tables 4.2.6.8 and 6.1.1.4'
Cl Cl 0.1484 0.1585 'International Tables Vol C Tables 4.2.6.8 and 6.1.1.4'
H H 0.0000 0.0000 'International Tables Vol C Tables 4.2.6.8 and 6.1.1.4'
C C 0.0033 0.0016 'International Tables Vol C Tables 4.2.6.8 and 6.1.1.4'

loop_
_geom_angle_atom_site_label_1
_geom_angle_atom_site_label_2
_geom_angle_atom_site_label_3
_geom_angle_site_symmetry_1
_geom_angle_site_symmetry_2
_geom_angle_site_symmetry_3
_geom_angle
_geom_angle_publ_flag
C10 O1 H1O . . . 110.00 no
C1 N1 C8 . . . 117.8(3) no
Cl1 C1 N1 . . . 116.2(3) no
Cl1 C1 C2 . . . 117.9(3) no
N1 C1 C2 . . . 126.0(3) no
C1 C2 C3 . . . 115.7(4) no
C1 C2 C10 . . . 121.3(4) no
C3 C2 C10 . . . 122.9(4) no
C2 C3 C9 . . . 121.4(4) no
C5 C4 C9 . . . 119.4(4) no
C4 C5 C6 . . . 120.2(4) no
C5 C6 C7 . . . 123.4(4) no
C6 C7 C11 . . . 122.5(4) no
C8 C7 C11 . . . 120.9(4) no
C6 C7 C8 . . . 116.6(4) no
N1 C8 C9 . . . 121.0(4) no
C7 C8 C9 . . . 120.8(4) no
N1 C8 C7 . . . 118.2(4) no
C3 C9 C4 . . . 122.4(4) no
C4 C9 C8 . . . 119.6(4) no
C3 C9 C8 . . . 118.0(4) no
O1 C10 C2 . . . 113.5(3) no
C2 C3 H3 . . . 119.00 no
C9 C3 H3 . . . 119.00 no
C5 C4 H4 . . . 120.00 no
C9 C4 H4 . . . 120.00 no
C4 C5 H5 . . . 120.00 no
C6 C5 H5 . . . 120.00 no
C5 C6 H6 . . . 118.00 no
C7 C6 H6 . . . 118.00 no
O1 C10 H10A . . . 109.00 no
O1 C10 H10B . . . 109.00 no
C2 C10 H10A . . . 109.00 no
C2 C10 H10B . . . 109.00 no
H10A C10 H10B . . . 108.00 no
C7 C11 H11A . . . 109.00 no
C7 C11 H11B . . . 109.00 no
C7 C11 H11C . . . 109.00 no
H11A C11 H11B . . . 109.00 no
H11A C11 H11C . . . 109.00 no
H11B C11 H11C . . . 110.00 no

loop_
_geom_bond_atom_site_label_1
_geom_bond_atom_site_label_2
_geom_bond_site_symmetry_1
_geom_bond_site_symmetry_2
_geom_bond_distance
_geom_bond_publ_flag
Cl1 C1 . . 1.735(3) no
O1 C10 . . 1.406(5) no
O1 H1O . . 0.8200 no
N1 C8 . . 1.373(5) no
N1 C1 . . 1.307(5) no
C1 C2 . . 1.419(6) no
C2 C10 . . 1.514(6) no
C2 C3 . . 1.359(6) no
C3 C9 . . 1.412(6) no
C4 C9 . . 1.408(6) no
C4 C5 . . 1.365(6) no
C5 C6 . . 1.391(6) no
C6 C7 . . 1.368(6) no
C7 C11 . . 1.499(6) no
C7 C8 . . 1.421(6) no
C8 C9 . . 1.409(6) no
C3 H3 . . 0.9300 no
C4 H4 . . 0.9300 no
C5 H5 . . 0.9300 no
C6 H6 . . 0.9300 no
C10 H10A . . 0.9700 no
C10 H10B . . 0.9700 no
C11 H11A . . 0.9600 no
C11 H11B . . 0.9600 no
C11 H11C . . 0.9600 no

loop_
_geom_hbond_atom_site_label_D
_geom_hbond_atom_site_label_H
_geom_hbond_atom_site_label_A
_geom_hbond_site_symmetry_A
_geom_hbond_distance_DH
_geom_hbond_distance_HA
_geom_hbond_distance_DA
_geom_hbond_angle_DHA
_geom_hbond_publ_flag
O1 H1O O1 2_545 0.82 1.90 2.712(4) 174 yes
C10 H10A Cg1 1_565 0.97 2.75 3.557(4) 141 yes

loop_
_geom_torsion_atom_site_label_1
_geom_torsion_atom_site_label_2
_geom_torsion_atom_site_label_3
_geom_torsion_atom_site_label_4
_geom_torsion_site_symmetry_1
_geom_torsion_site_symmetry_2
_geom_torsion_site_symmetry_3
_geom_torsion_site_symmetry_4
_geom_torsion
_geom_torsion_publ_flag
C8 N1 C1 Cl1 . . . . -179.2(3) no
C8 N1 C1 C2 . . . . 1.0(6) no
C1 N1 C8 C7 . . . . 179.8(4) no
C1 N1 C8 C9 . . . . -1.5(6) no
Cl1 C1 C2 C3 . . . . -179.7(3) no
Cl1 C1 C2 C10 . . . . 1.3(5) no
N1 C1 C2 C3 . . . . 0.1(6) no
N1 C1 C2 C10 . . . . -178.9(4) no
C1 C2 C3 C9 . . . . -0.7(6) no
C10 C2 C3 C9 . . . . 178.3(4) no
C1 C2 C10 O1 . . . . 178.4(3) no
C3 C2 C10 O1 . . . . -0.6(5) no
C2 C3 C9 C4 . . . . -179.1(4) no
C2 C3 C9 C8 . . . . 0.1(6) no
C9 C4 C5 C6 . . . . 0.5(7) no
C5 C4 C9 C3 . . . . 179.6(4) no
C5 C4 C9 C8 . . . . 0.4(6) no
C4 C5 C6 C7 . . . . -0.7(7) no
C5 C6 C7 C8 . . . . 0.0(7) no
C5 C6 C7 C11 . . . . 179.6(4) no
C6 C7 C8 N1 . . . . 179.6(4) no
C6 C7 C8 C9 . . . . 0.9(6) no
C11 C7 C8 N1 . . . . 0.0(6) no
C11 C7 C8 C9 . . . . -178.7(4) no
N1 C8 C9 C3 . . . . 1.0(6) no
N1 C8 C9 C4 . . . . -179.8(4) no
C7 C8 C9 C3 . . . . 179.7(4) no
C7 C8 C9 C4 . . . . -1.1(6) no

loop_
_cod_related_entry_id
_cod_related_entry_database
_cod_related_entry_code
1 ChemSpider 755393
